data_2228314
loop_
_publ_author_name
'Fadlalla, Mohamed I.'
'Friedrich, Holger B.'
'Maguire, Glenn E. M.'
'Omondi, Bernard'

_publ_section_title
;
 (2<i>R</i>,3<i>S</i>)-Methyl
 2-hydroxy-3-(4-methylbenzenesulfonamido)-3-phenylpropanoate
;
_journal_coeditor_code FL2324
_journal_issue 12
_journal_name_full 'Acta Crystallographica Section E'
_journal_page_first o3279
_journal_page_last o3280
_journal_paper_doi 10.1107/S160053681004780X
_journal_volume 66
_journal_year 2010
_chemical_formula_iupac 'C17 H19 N O5 S'
_chemical_formula_moiety 'C17 H19 N O5 S'
_chemical_formula_sum 'C17 H19 N O5 S'
_chemical_formula_weight 349.39
_chemical_name_systematic
;
(2<i>R</i>,3<i>S</i>)-Methyl
2-hydroxy-3-(4-methylbenzenesulfonamido)-3-phenylpropanoate
;
_space_group_IT_number 14
_symmetry_cell_setting monoclinic
_symmetry_space_group_name_Hall '-P 2ybc'
_symmetry_space_group_name_H-M 'P 1 21/c 1'
_atom_sites_solution_hydrogens geom
_atom_sites_solution_primary direct
_atom_sites_solution_secondary difmap
_audit_creation_method 'WinGX routine CIF_UPDATE'
_cell_angle_alpha 90
_cell_angle_beta 105.386(3)
_cell_angle_gamma 90
_cell_formula_units_Z 4
_cell_length_a 10.4053(8)
_cell_length_b 5.4655(4)
_cell_length_c 29.3768(19)
_cell_measurement_reflns_used 18868
_cell_measurement_temperature 100(2)
_cell_measurement_theta_max 28.41
_cell_measurement_theta_min 2.03
_cell_volume 1610.8(2)
_computing_cell_refinement 'SAINT-plus (Bruker, 2007)'
_computing_data_collection 'APEX2 (Bruker, 2007)'
_computing_data_reduction 'SAINT-Plus and XPREP (Bruker, 2007)'
_computing_molecular_graphics 'DIAMOND (Brandenburg & Putz, 2005), ORTEP3 (Farrugia, 1999)'
_computing_publication_material 'WinGX (Farrugia, 1999)'
_computing_structure_refinement 'SHELXL-97 (Sheldrick, 2008)'
_computing_structure_solution 'SHELXS-97 (Sheldrick, 2008)'
_diffrn_ambient_temperature 100(2)
_diffrn_measured_fraction_theta_full 0.994
_diffrn_measured_fraction_theta_max 0.994
_diffrn_measurement_device_type 'Bruker X8 APEXII 4K Kappa CCD'
_diffrn_measurement_method '\f and \w'
_diffrn_radiation_monochromator graphite
_diffrn_radiation_type MoK\a
_diffrn_radiation_wavelength 0.71073
_diffrn_reflns_av_R_equivalents 0.0375
_diffrn_reflns_limit_h_max 13
_diffrn_reflns_limit_h_min -13
_diffrn_reflns_limit_k_max 7
_diffrn_reflns_limit_k_min -4
_diffrn_reflns_limit_l_max 39
_diffrn_reflns_limit_l_min -39
_diffrn_reflns_number 17784
_diffrn_reflns_theta_full 28.41
_diffrn_reflns_theta_max 28.41
_diffrn_reflns_theta_min 2.03
_diffrn_standards_decay_% 0
_diffrn_standards_interval_count 0
_diffrn_standards_interval_time 0
_diffrn_standards_number 0
_exptl_absorpt_coefficient_mu 0.229
_exptl_absorpt_correction_T_max 0.9797
_exptl_absorpt_correction_T_min 0.9709
_exptl_absorpt_correction_type multi-scan
_exptl_absorpt_process_details '(SADABS; Bruker, 2007)'
_exptl_crystal_colour colourless
_exptl_crystal_density_diffrn 1.441
_exptl_crystal_density_method 'not measured'
_exptl_crystal_description block
_exptl_crystal_F_000 736
_exptl_crystal_size_max 0.13
_exptl_crystal_size_mid 0.11
_exptl_crystal_size_min 0.09
_refine_diff_density_max 0.667
_refine_diff_density_min -0.65
_refine_ls_extinction_method none
_refine_ls_goodness_of_fit_ref 0.995
_refine_ls_hydrogen_treatment constr
_refine_ls_matrix_type full
_refine_ls_number_parameters 219
_refine_ls_number_reflns 4016
_refine_ls_number_restraints 0
_refine_ls_restrained_S_all 0.995
_refine_ls_R_factor_all 0.0541
_refine_ls_R_factor_gt 0.04
_refine_ls_shift/su_max 0.034
_refine_ls_shift/su_mean 0
_refine_ls_structure_factor_coef Fsqd
_refine_ls_weighting_details 'calc w=1/[\s^2^(Fo^2^)+(0.0409P)^2^+1.5018P] where P=(Fo^2^+2Fc^2^)/3'
_refine_ls_weighting_scheme calc
_refine_ls_wR_factor_ref 0.1003
_reflns_number_gt 3212
_reflns_number_total 4016
_reflns_threshold_expression I>2sigma(I)
_cod_data_source_file fl2324.cif
_cod_data_source_block I
_cod_original_sg_symbol_H-M 'P 21/c'
_cod_database_code 2228314
_cod_database_fobs_code 2228314

loop_
_symmetry_equiv_pos_as_xyz
'x, y, z'
'-x, y+1/2, -z+1/2'
'-x, -y, -z'
'x, -y-1/2, z-1/2'

loop_
_atom_site_type_symbol
_atom_site_label
_atom_site_fract_x
_atom_site_fract_y
_atom_site_fract_z
_atom_site_U_iso_or_equiv
_atom_site_adp_type
_atom_site_calc_flag
_atom_site_refinement_flags
_atom_site_occupancy
_atom_site_disorder_assembly
_atom_site_disorder_group
C C1 0.60326(17) 0.1396(3) 1.05597(6) 0.0179(3) Uani d . 1 . .
H H1A 0.6289 0.2404 1.0845 0.027 Uiso calc R 1 . .
H H1B 0.6083 -0.0337 1.0648 0.027 Uiso calc R 1 . .
H H1C 0.5118 0.1798 1.0383 0.027 Uiso calc R 1 . .
C C2 0.70299(16) 0.4237(3) 1.01583(6) 0.0151(3) Uani d . 1 . .
C C3 0.80464(16) 0.4702(3) 0.98772(6) 0.0154(3) Uani d . 1 . .
H H3 0.8947 0.4182 1.0071 0.018 Uiso calc R 1 . .
C C4 0.77208(15) 0.3308(3) 0.94058(6) 0.0140(3) Uani d . 1 . .
H H4 0.7672 0.1526 0.9476 0.017 Uiso calc R 1 . .
C C5 0.88195(16) 0.3659(3) 0.91578(6) 0.0144(3) Uani d . 1 . .
C C6 0.88826(16) 0.5749(3) 0.88948(6) 0.0166(3) Uani d . 1 . .
H H6 0.8229 0.6993 0.8868 0.02 Uiso calc R 1 . .
C C7 0.98912(17) 0.6037(3) 0.86702(6) 0.0203(4) Uani d . 1 . .
H H7 0.992 0.7462 0.8488 0.024 Uiso calc R 1 . .
C C8 1.08600(17) 0.4233(3) 0.87122(6) 0.0216(4) Uani d . 1 . .
H H8 1.1555 0.4429 0.8561 0.026 Uiso calc R 1 . .
C C9 1.08063(17) 0.2154(3) 0.89751(6) 0.0212(4) Uani d . 1 . .
H H9 1.1467 0.0921 0.9004 0.025 Uiso calc R 1 . .
C C10 0.97868(16) 0.1857(3) 0.91979(6) 0.0175(3) Uani d . 1 . .
H H10 0.9754 0.0423 0.9377 0.021 Uiso calc R 1 . .
C C11 0.62837(16) 0.3006(3) 0.82070(6) 0.0149(3) Uani d . 1 . .
C C12 0.59763(16) 0.5127(3) 0.79368(6) 0.0160(3) Uani d . 1 . .
H H12 0.536 0.628 0.7998 0.019 Uiso calc R 1 . .
C C13 0.65878(16) 0.5527(3) 0.75750(6) 0.0175(3) Uani d . 1 . .
H H13 0.6381 0.6965 0.7388 0.021 Uiso calc R 1 . .
C C14 0.74982(17) 0.3851(3) 0.74828(6) 0.0188(4) Uani d . 1 . .
C C15 0.8146(2) 0.4311(4) 0.70873(7) 0.0325(5) Uani d . 1 . .
H H15A 0.8962 0.3336 0.714 0.049 Uiso calc R 1 . .
H H15B 0.8367 0.6052 0.708 0.049 Uiso calc R 1 . .
H H15C 0.7529 0.3846 0.6786 0.049 Uiso calc R 1 . .
C C16 0.77809(17) 0.1746(3) 0.77556(6) 0.0201(4) Uani d . 1 . .
H H16 0.8393 0.0585 0.7694 0.024 Uiso calc R 1 . .
C C17 0.71818(17) 0.1312(3) 0.81180(6) 0.0178(3) Uani d . 1 . .
H H17 0.7385 -0.0131 0.8303 0.021 Uiso calc R 1 . .
N N1 0.63870(13) 0.4102(3) 0.91306(5) 0.0153(3) Uani d . 1 . .
H H1 0.6036 0.5446 0.9211 0.018 Uiso d R 1 . .
O O1 0.64240(12) 0.5874(2) 1.02804(4) 0.0191(3) Uani d . 1 . .
O O2 0.69409(12) 0.1881(2) 1.02642(4) 0.0170(3) Uani d . 1 . .
O O3 0.80780(12) 0.7244(2) 0.97843(4) 0.0196(3) Uani d . 1 . .
H H3A 0.7704 0.8013 0.9961 0.029 Uiso d R 1 . .
O O4 0.57588(13) -0.0023(2) 0.88103(4) 0.0214(3) Uani d . 1 . .
O O5 0.42425(12) 0.3532(3) 0.85460(4) 0.0235(3) Uani d . 1 . .
S S1 0.55584(4) 0.25129(8) 0.867939(14) 0.01596(11) Uani d . 1 . .

loop_
_atom_site_aniso_label
_atom_site_aniso_U_11
_atom_site_aniso_U_22
_atom_site_aniso_U_33
_atom_site_aniso_U_12
_atom_site_aniso_U_13
_atom_site_aniso_U_23
C1 0.0213(8) 0.0183(8) 0.0179(8) 0.0000(6) 0.0115(7) 0.0030(7)
C2 0.0173(7) 0.0162(8) 0.0101(7) -0.0019(6) 0.0009(6) 0.0002(6)
C3 0.0193(8) 0.0137(8) 0.0133(7) -0.0030(6) 0.0043(6) 0.0013(6)
C4 0.0158(7) 0.0133(8) 0.0130(7) -0.0006(6) 0.0040(6) 0.0016(6)
C5 0.0155(7) 0.0151(8) 0.0124(7) -0.0020(6) 0.0032(6) -0.0023(6)
C6 0.0189(8) 0.0153(8) 0.0164(8) 0.0017(6) 0.0062(6) 0.0005(7)
C7 0.0243(9) 0.0187(9) 0.0203(9) -0.0039(7) 0.0104(7) 0.0005(7)
C8 0.0176(8) 0.0262(10) 0.0230(9) -0.0031(7) 0.0086(7) -0.0063(8)
C9 0.0165(8) 0.0225(9) 0.0231(9) 0.0034(7) 0.0030(7) -0.0044(7)
C10 0.0188(8) 0.0153(8) 0.0168(8) 0.0005(6) 0.0020(6) 0.0000(7)
C11 0.0161(7) 0.0180(8) 0.0114(7) -0.0035(6) 0.0048(6) -0.0021(6)
C12 0.0161(7) 0.0159(8) 0.0158(8) 0.0016(6) 0.0041(6) -0.0017(7)
C13 0.0196(8) 0.0166(8) 0.0148(8) -0.0006(6) 0.0019(6) 0.0031(7)
C14 0.0215(8) 0.0216(9) 0.0147(8) -0.0012(7) 0.0073(6) 0.0000(7)
C15 0.0410(11) 0.0362(12) 0.0271(10) 0.0073(9) 0.0212(9) 0.0076(9)
C16 0.0223(8) 0.0191(9) 0.0210(9) 0.0046(7) 0.0096(7) -0.0007(7)
C17 0.0226(8) 0.0144(8) 0.0166(8) 0.0014(6) 0.0055(7) 0.0013(7)
N1 0.0153(6) 0.0183(7) 0.0128(6) 0.0006(5) 0.0048(5) -0.0032(6)
O1 0.0237(6) 0.0152(6) 0.0191(6) 0.0006(5) 0.0066(5) -0.0009(5)
O2 0.0226(6) 0.0144(6) 0.0171(6) 0.0010(5) 0.0108(5) 0.0032(5)
O3 0.0314(7) 0.0125(6) 0.0168(6) -0.0041(5) 0.0097(5) -0.0001(5)
O4 0.0298(7) 0.0189(6) 0.0175(6) -0.0092(5) 0.0101(5) -0.0015(5)
O5 0.0158(6) 0.0371(8) 0.0180(6) -0.0018(5) 0.0052(5) -0.0040(6)
S1 0.01589(19) 0.0203(2) 0.01270(19) -0.00410(15) 0.00551(14) -0.00200(16)

loop_
_atom_type_symbol
_atom_type_description
_atom_type_scat_dispersion_real
_atom_type_scat_dispersion_imag
_atom_type_scat_source
C C 0.0033 0.0016 'International Tables Vol C Tables 4.2.6.8 and 6.1.1.4'
H H 0 0 'International Tables Vol C Tables 4.2.6.8 and 6.1.1.4'
N N 0.0061 0.0033 'International Tables Vol C Tables 4.2.6.8 and 6.1.1.4'
O O 0.0106 0.006 'International Tables Vol C Tables 4.2.6.8 and 6.1.1.4'
S S 0.1246 0.1234 'International Tables Vol C Tables 4.2.6.8 and 6.1.1.4'

loop_
_geom_angle_atom_site_label_1
_geom_angle_atom_site_label_2
_geom_angle_atom_site_label_3
_geom_angle_site_symmetry_1
_geom_angle_site_symmetry_3
_geom_angle
_geom_angle_publ_flag
O2 C1 H1A . . 109.5 ?
O2 C1 H1B . . 109.5 ?
H1A C1 H1B . . 109.5 ?
O2 C1 H1C . . 109.5 ?
H1A C1 H1C . . 109.5 ?
H1B C1 H1C . . 109.5 ?
O1 C2 O2 . . 125.07(15) ?
O1 C2 C3 . . 122.04(15) ?
O2 C2 C3 . . 112.85(14) ?
O3 C3 C2 . . 108.80(13) ?
O3 C3 C4 . . 108.86(13) ?
C2 C3 C4 . . 112.70(13) ?
O3 C3 H3 . . 108.8 ?
C2 C3 H3 . . 108.8 ?
C4 C3 H3 . . 108.8 ?
N1 C4 C5 . . 114.69(13) ?
N1 C4 C3 . . 107.37(13) ?
C5 C4 C3 . . 110.77(13) ?
N1 C4 H4 . . 107.9 ?
C5 C4 H4 . . 107.9 ?
C3 C4 H4 . . 107.9 ?
C6 C5 C10 . . 119.27(15) ?
C6 C5 C4 . . 121.45(14) ?
C10 C5 C4 . . 119.28(15) ?
C7 C6 C5 . . 120.67(16) ?
C7 C6 H6 . . 119.7 ?
C5 C6 H6 . . 119.7 ?
C6 C7 C8 . . 119.90(17) ?
C6 C7 H7 . . 120.1 ?
C8 C7 H7 . . 120.1 ?
C9 C8 C7 . . 119.72(16) ?
C9 C8 H8 . . 120.1 ?
C7 C8 H8 . . 120.1 ?
C8 C9 C10 . . 120.35(16) ?
C8 C9 H9 . . 119.8 ?
C10 C9 H9 . . 119.8 ?
C9 C10 C5 . . 120.09(16) ?
C9 C10 H10 . . 120 ?
C5 C10 H10 . . 120 ?
C17 C11 C12 . . 120.78(15) ?
C17 C11 S1 . . 119.66(13) ?
C12 C11 S1 . . 119.54(13) ?
C13 C12 C11 . . 118.88(15) ?
C13 C12 H12 . . 120.6 ?
C11 C12 H12 . . 120.6 ?
C12 C13 C14 . . 121.06(16) ?
C12 C13 H13 . . 119.5 ?
C14 C13 H13 . . 119.5 ?
C16 C14 C13 . . 118.88(16) ?
C16 C14 C15 . . 120.84(16) ?
C13 C14 C15 . . 120.28(17) ?
C14 C15 H15A . . 109.5 ?
C14 C15 H15B . . 109.5 ?
H15A C15 H15B . . 109.5 ?
C14 C15 H15C . . 109.5 ?
H15A C15 H15C . . 109.5 ?
H15B C15 H15C . . 109.5 ?
C17 C16 C14 . . 120.95(16) ?
C17 C16 H16 . . 119.5 ?
C14 C16 H16 . . 119.5 ?
C16 C17 C11 . . 119.45(16) ?
C16 C17 H17 . . 120.3 ?
C11 C17 H17 . . 120.3 ?
C4 N1 S1 . . 120.52(11) ?
C4 N1 H1 . . 119.8 ?
S1 N1 H1 . . 119.7 ?
C2 O2 C1 . . 114.07(13) ?
C3 O3 H3A . . 109.5 ?
O5 S1 O4 . . 120.52(8) ?
O5 S1 N1 . . 106.05(8) ?
O4 S1 N1 . . 106.78(8) ?
O5 S1 C11 . . 107.57(8) ?
O4 S1 C11 . . 107.16(8) ?
N1 S1 C11 . . 108.29(8) ?

loop_
_geom_bond_atom_site_label_1
_geom_bond_atom_site_label_2
_geom_bond_site_symmetry_2
_geom_bond_distance
_geom_bond_publ_flag
C1 O2 . 1.4671(19) ?
C1 H1A . 0.98 ?
C1 H1B . 0.98 ?
C1 H1C . 0.98 ?
C2 O1 . 1.203(2) ?
C2 O2 . 1.334(2) ?
C2 C3 . 1.526(2) ?
C3 O3 . 1.418(2) ?
C3 C4 . 1.537(2) ?
C3 H3 . 1 ?
C4 N1 . 1.474(2) ?
C4 C5 . 1.522(2) ?
C4 H4 . 1 ?
C5 C6 . 1.390(2) ?
C5 C10 . 1.390(2) ?
C6 C7 . 1.389(2) ?
C6 H6 . 0.95 ?
C7 C8 . 1.392(3) ?
C7 H7 . 0.95 ?
C8 C9 . 1.383(3) ?
C8 H8 . 0.95 ?
C9 C10 . 1.396(2) ?
C9 H9 . 0.95 ?
C10 H10 . 0.95 ?
C11 C17 . 1.389(2) ?
C11 C12 . 1.393(2) ?
C11 S1 . 1.7675(16) ?
C12 C13 . 1.393(2) ?
C12 H12 . 0.95 ?
C13 C14 . 1.395(2) ?
C13 H13 . 0.95 ?
C14 C16 . 1.388(3) ?
C14 C15 . 1.511(2) ?
C15 H15A . 0.98 ?
C15 H15B . 0.98 ?
C15 H15C . 0.98 ?
C16 C17 . 1.390(2) ?
C16 H16 . 0.95 ?
C17 H17 . 0.95 ?
N1 S1 . 1.6274(14) ?
N1 H1 . 0.88 ?
O3 H3A . 0.8401 ?
O4 S1 . 1.4387(14) ?
O5 S1 . 1.4333(13) ?

loop_
_geom_hbond_atom_site_label_D
_geom_hbond_atom_site_label_H
_geom_hbond_atom_site_label_A
_geom_hbond_site_symmetry_A
_geom_hbond_distance_DH
_geom_hbond_distance_HA
_geom_hbond_distance_DA
_geom_hbond_angle_DHA
O3 H3A O2 1_565 0.84 2.50 3.270(2) 152
C1 H1C O1 3_667 0.98 2.52 3.392(2) 149
C4 H4 O3 1_545 1.00 2.50 3.484(2) 166
C1 H1C O1 3_667 0.98 2.52 3.392(2) 149

loop_
_geom_torsion_atom_site_label_1
_geom_torsion_atom_site_label_2
_geom_torsion_atom_site_label_3
_geom_torsion_atom_site_label_4
_geom_torsion_site_symmetry_1
_geom_torsion_site_symmetry_2
_geom_torsion_site_symmetry_3
_geom_torsion_site_symmetry_4
_geom_torsion
_geom_torsion_publ_flag
O1 C2 C3 O3 . . . . -2.1(2) ?
O2 C2 C3 O3 . . . . -179.60(13) ?
O1 C2 C3 C4 . . . . -122.90(17) ?
O2 C2 C3 C4 . . . . 59.56(18) ?
O3 C3 C4 N1 . . . . -61.99(16) ?
C2 C3 C4 N1 . . . . 58.81(17) ?
O3 C3 C4 C5 . . . . 63.93(17) ?
C2 C3 C4 C5 . . . . -175.27(13) ?
N1 C4 C5 C6 . . . . 40.6(2) ?
C3 C4 C5 C6 . . . . -81.10(19) ?
N1 C4 C5 C10 . . . . -139.84(16) ?
C3 C4 C5 C10 . . . . 98.44(18) ?
C10 C5 C6 C7 . . . . 0.6(3) ?
C4 C5 C6 C7 . . . . -179.90(15) ?
C5 C6 C7 C8 . . . . -0.8(3) ?
C6 C7 C8 C9 . . . . 0.5(3) ?
C7 C8 C9 C10 . . . . 0.0(3) ?
C8 C9 C10 C5 . . . . -0.2(3) ?
C6 C5 C10 C9 . . . . -0.1(2) ?
C4 C5 C10 C9 . . . . -179.64(15) ?
C17 C11 C12 C13 . . . . -0.1(2) ?
S1 C11 C12 C13 . . . . 178.01(13) ?
C11 C12 C13 C14 . . . . -0.3(3) ?
C12 C13 C14 C16 . . . . 0.6(3) ?
C12 C13 C14 C15 . . . . 179.70(17) ?
C13 C14 C16 C17 . . . . -0.6(3) ?
C15 C14 C16 C17 . . . . -179.69(18) ?
C14 C16 C17 C11 . . . . 0.3(3) ?
C12 C11 C17 C16 . . . . 0.1(3) ?
S1 C11 C17 C16 . . . . -178.00(13) ?
C5 C4 N1 S1 . . . . 72.77(17) ?
C3 C4 N1 S1 . . . . -163.68(11) ?
O1 C2 O2 C1 . . . . -1.1(2) ?
C3 C2 O2 C1 . . . . 176.38(13) ?
C4 N1 S1 O5 . . . . 170.37(12) ?
C4 N1 S1 O4 . . . . 40.68(14) ?
C4 N1 S1 C11 . . . . -74.42(14) ?
C17 C11 S1 O5 . . . . -147.69(14) ?
C12 C11 S1 O5 . . . . 34.16(16) ?
C17 C11 S1 O4 . . . . -16.75(16) ?
C12 C11 S1 O4 . . . . 165.10(13) ?
C17 C11 S1 N1 . . . . 98.09(15) ?
C12 C11 S1 N1 . . . . -80.05(14) ?
